data_1549597
loop_
_publ_author_name
'Mori, Keiji'
'Umehara, Nobuaki'
'Akiyama, Takahiko'

_publ_section_title
;
 Highly diastereoselective synthesis of tricyclic fused-pyrans by
 sequential hydride shift mediated double C(sp<sup>3</sup>)-H bond
 functionalization.
;
_journal_issue 37
_journal_name_full 'Chemical science'
_journal_page_first 7327
_journal_page_last 7331
_journal_paper_doi 10.1039/c8sc02103a
_journal_volume 9
_journal_year 2018
_chemical_formula_sum 'C26 H28 N2 O4'
_chemical_formula_weight 432.50
_space_group_crystal_system monoclinic
_space_group_IT_number 14
_space_group_name_Hall '-P 2yn'
_space_group_name_H-M_alt 'P 1 21/n 1'
_symmetry_space_group_name_Hall '-P 2yn'
_symmetry_space_group_name_H-M 'P 1 21/n 1'
_atom_sites_solution_hydrogens geom
_audit_creation_method SHELXL-2014/6
_audit_update_record
;
2018-04-19 deposited with the CCDC.
2018-06-25 downloaded from the CCDC.
;
_cell_angle_alpha 90
_cell_angle_beta 97.426(2)
_cell_angle_gamma 90
_cell_formula_units_Z 4
_cell_length_a 7.6953(9)
_cell_length_b 15.2435(18)
_cell_length_c 18.799(2)
_cell_measurement_reflns_used 3557
_cell_measurement_temperature 90
_cell_measurement_theta_max 27.45
_cell_measurement_theta_min 2.18
_cell_volume 2186.7(4)
_computing_cell_refinement 'APEX2 (Bruker AXS, 2006)'
_computing_data_collection 'APEX2 (Bruker AXS, 2006)'
_computing_data_reduction 'SAINT (Bruker AXS, 2004)'
_computing_molecular_graphics 'XSHELL (Bruker AXS,2002)'
_computing_publication_material 'XCIF (Bruker AXS, 2001)'
_computing_structure_refinement 'SHELXL-97 (Sheldrick, 1997)'
_computing_structure_solution 'SHELXS-97 (Sheldrick, 1997)'
_diffrn_ambient_temperature 90
_diffrn_detector_area_resol_mean 8.333
_diffrn_measured_fraction_theta_full 0.995
_diffrn_measured_fraction_theta_max 0.993
_diffrn_measurement_device_type 'Bruker APEXII CCD area detector'
_diffrn_measurement_method 'phi and omega scans'
_diffrn_radiation_monochromator 'Bruker Helios multilayer confocal mirror'
_diffrn_radiation_source 'Bruker TXS fine-focus rotating anode'
_diffrn_radiation_type MoK\a
_diffrn_radiation_wavelength 0.71073
_diffrn_reflns_av_R_equivalents 0.0429
_diffrn_reflns_av_unetI/netI 0.0545
_diffrn_reflns_Laue_measured_fraction_full 0.995
_diffrn_reflns_Laue_measured_fraction_max 0.993
_diffrn_reflns_limit_h_max 9
_diffrn_reflns_limit_h_min -9
_diffrn_reflns_limit_k_max 17
_diffrn_reflns_limit_k_min -19
_diffrn_reflns_limit_l_max 23
_diffrn_reflns_limit_l_min -22
_diffrn_reflns_number 11647
_diffrn_reflns_point_group_measured_fraction_full 0.995
_diffrn_reflns_point_group_measured_fraction_max 0.993
_diffrn_reflns_theta_full 25.242
_diffrn_reflns_theta_max 26.500
_diffrn_reflns_theta_min 1.726
_exptl_absorpt_coefficient_mu 0.089
_exptl_absorpt_correction_T_max 0.991
_exptl_absorpt_correction_T_min 0.823
_exptl_absorpt_correction_type multi-scan
_exptl_absorpt_process_details
;
SADABS Sheldrick 1996
;
_exptl_crystal_colour colorless
_exptl_crystal_density_diffrn 1.314
_exptl_crystal_description block
_exptl_crystal_F_000 920
_exptl_crystal_size_max 0.200
_exptl_crystal_size_mid 0.200
_exptl_crystal_size_min 0.100
_refine_diff_density_max 0.317
_refine_diff_density_min -0.192
_refine_diff_density_rms 0.046
_refine_ls_extinction_method none
_refine_ls_goodness_of_fit_ref 1.026
_refine_ls_hydrogen_treatment constr
_refine_ls_matrix_type full
_refine_ls_number_parameters 293
_refine_ls_number_reflns 4507
_refine_ls_number_restraints 0
_refine_ls_restrained_S_all 1.026
_refine_ls_R_factor_all 0.0670
_refine_ls_R_factor_gt 0.0450
_refine_ls_shift/su_max 0.000
_refine_ls_shift/su_mean 0.000
_refine_ls_structure_factor_coef Fsqd
_refine_ls_weighting_details 'w=1/[\s^2^(Fo^2^)+(0.0409P)^2^+0.7785P] where P=(Fo^2^+2Fc^2^)/3'
_refine_ls_weighting_scheme calc
_refine_ls_wR_factor_gt 0.0977
_refine_ls_wR_factor_ref 0.1057
_reflns_Friedel_coverage 0.000
_reflns_number_gt 3396
_reflns_number_total 4507
_reflns_threshold_expression 'I > 2\s(I)'
_cod_data_source_file c8sc02103a2.cif
_cod_data_source_block shelxl2_a
_cod_depositor_comments 'Adding full bibliography for 1549595--1549597.cif.'
_cod_database_code 1549597
_shelx_space_group_comment
;
The symmetry employed for this shelxl refinement is uniquely defined
by the following loop, which should always be used as a source of
symmetry information in preference to the above space-group names.
They are only intended as comments.
;
_shelx_estimated_absorpt_t_min 0.982
_shelx_estimated_absorpt_t_max 0.991
_shelxl_version_number 2014/6

loop_
_space_group_symop_operation_xyz
'x, y, z'
'-x+1/2, y+1/2, -z+1/2'
'-x, -y, -z'
'x-1/2, -y-1/2, z-1/2'

loop_
_atom_site_label
_atom_site_type_symbol
_atom_site_fract_x
_atom_site_fract_y
_atom_site_fract_z
_atom_site_U_iso_or_equiv
_atom_site_adp_type
_atom_site_occupancy
_atom_site_site_symmetry_order
_atom_site_calc_flag
_atom_site_refinement_flags_posn
_atom_site_refinement_flags_adp
C1 C 0.4983(2) 0.19607(11) 0.74632(8) 0.0164(4) Uani 1 1 d . .
H1A H 0.4282 0.1971 0.7869 0.020 Uiso 1 1 calc R U
H1B H 0.5538 0.1376 0.7454 0.020 Uiso 1 1 calc R U
C2 C 0.3771(2) 0.21046(11) 0.67611(8) 0.0133(3) Uani 1 1 d . .
H2 H 0.4467 0.2059 0.6349 0.016 Uiso 1 1 calc R U
C3 C 0.2279(2) 0.14360(11) 0.66633(8) 0.0142(4) Uani 1 1 d . .
H3A H 0.1786 0.1380 0.7122 0.017 Uiso 1 1 calc R U
H3B H 0.2767 0.0858 0.6554 0.017 Uiso 1 1 calc R U
C4 C 0.0769(2) 0.16680(11) 0.60615(8) 0.0132(3) Uani 1 1 d . .
C5 C 0.0281(2) 0.26807(11) 0.61344(8) 0.0132(3) Uani 1 1 d . .
H5 H -0.0257 0.2758 0.6587 0.016 Uiso 1 1 calc R U
C6 C 0.3050(2) 0.30235(11) 0.67916(8) 0.0135(4) Uani 1 1 d . .
H6 H 0.2453 0.3077 0.7232 0.016 Uiso 1 1 calc R U
C7 C 0.4441(2) 0.37400(11) 0.68120(8) 0.0145(4) Uani 1 1 d . .
H7 H 0.4638 0.3867 0.6307 0.017 Uiso 1 1 calc R U
C8 C 0.6196(2) 0.34684(11) 0.72280(8) 0.0146(4) Uani 1 1 d . .
C9 C 0.7651(2) 0.40437(11) 0.72660(8) 0.0168(4) Uani 1 1 d . .
C10 C 0.9160(2) 0.38418(12) 0.77281(9) 0.0207(4) Uani 1 1 d . .
H10 H 1.0118 0.4240 0.7771 0.025 Uiso 1 1 calc R U
C11 C 0.9298(2) 0.30756(12) 0.81262(9) 0.0212(4) Uani 1 1 d . .
H11 H 1.0310 0.2965 0.8460 0.025 Uiso 1 1 calc R U
C12 C 0.7944(2) 0.24723(12) 0.80312(9) 0.0193(4) Uani 1 1 d . .
H12 H 0.8068 0.1926 0.8276 0.023 Uiso 1 1 calc R U
C13 C 0.6398(2) 0.26566(11) 0.75802(8) 0.0149(4) Uani 1 1 d . .
C14 C 0.3702(2) 0.45733(11) 0.71203(9) 0.0185(4) Uani 1 1 d . .
H14A H 0.3537 0.4472 0.7622 0.028 Uiso 1 1 calc R U
H14B H 0.2573 0.4720 0.6842 0.028 Uiso 1 1 calc R U
H14C H 0.4523 0.5060 0.7093 0.028 Uiso 1 1 calc R U
C15 C 0.7656(3) 0.48508(12) 0.68022(9) 0.0238(4) Uani 1 1 d . .
H15A H 0.7199 0.5351 0.7048 0.036 Uiso 1 1 calc R U
H15B H 0.6916 0.4749 0.6345 0.036 Uiso 1 1 calc R U
H15C H 0.8857 0.4977 0.6712 0.036 Uiso 1 1 calc R U
C16 C -0.0993(2) 0.30239(11) 0.55155(8) 0.0148(4) Uani 1 1 d . .
C17 C -0.0406(2) 0.35128(12) 0.49678(9) 0.0227(4) Uani 1 1 d . .
H17 H 0.0808 0.3636 0.4980 0.027 Uiso 1 1 calc R U
C18 C -0.1593(3) 0.38201(14) 0.44037(10) 0.0320(5) Uani 1 1 d . .
H18 H -0.1187 0.4157 0.4033 0.038 Uiso 1 1 calc R U
C19 C -0.3366(3) 0.36391(14) 0.43769(10) 0.0312(5) Uani 1 1 d . .
H19 H -0.4171 0.3849 0.3988 0.037 Uiso 1 1 calc R U
C20 C -0.3959(3) 0.31517(13) 0.49175(10) 0.0251(4) Uani 1 1 d . .
H20 H -0.5172 0.3023 0.4900 0.030 Uiso 1 1 calc R U
C21 C -0.2778(2) 0.28511(12) 0.54854(9) 0.0182(4) Uani 1 1 d . .
H21 H -0.3192 0.2523 0.5859 0.022 Uiso 1 1 calc R U
C22 C 0.1301(2) 0.15414(11) 0.53202(8) 0.0143(4) Uani 1 1 d . .
C23 C 0.0295(2) 0.13334(13) 0.40341(8) 0.0217(4) Uani 1 1 d . .
H23A H 0.1401 0.1643 0.4007 0.033 Uiso 1 1 calc R U
H23B H -0.0675 0.1670 0.3777 0.033 Uiso 1 1 calc R U
H23C H 0.0344 0.0752 0.3815 0.033 Uiso 1 1 calc R U
C24 C -0.1547(2) 0.08452(11) 0.49101(8) 0.0165(4) Uani 1 1 d . .
C25 C -0.3515(2) 0.03379(12) 0.57421(9) 0.0214(4) Uani 1 1 d . .
H25A H -0.3494 0.0214 0.6255 0.032 Uiso 1 1 calc R U
H25B H -0.3640 -0.0213 0.5471 0.032 Uiso 1 1 calc R U
H25C H -0.4507 0.0724 0.5581 0.032 Uiso 1 1 calc R U
C26 C -0.0851(2) 0.11561(11) 0.61974(8) 0.0133(3) Uani 1 1 d . .
N1 N -0.18671(19) 0.07729(9) 0.56209(7) 0.0152(3) Uani 1 1 d . .
N2 N 0.00181(19) 0.12366(9) 0.47904(6) 0.0157(3) Uani 1 1 d . .
O1 O 0.17950(15) 0.32089(7) 0.61769(5) 0.0150(3) Uani 1 1 d . .
O2 O 0.27427(16) 0.17462(8) 0.51794(6) 0.0201(3) Uani 1 1 d . .
O3 O -0.25620(16) 0.05538(8) 0.44218(6) 0.0240(3) Uani 1 1 d . .
O4 O -0.12695(16) 0.11045(8) 0.67989(6) 0.0190(3) Uani 1 1 d . .

loop_
_atom_site_aniso_label
_atom_site_aniso_U_11
_atom_site_aniso_U_22
_atom_site_aniso_U_33
_atom_site_aniso_U_23
_atom_site_aniso_U_13
_atom_site_aniso_U_12
C1 0.0173(9) 0.0142(9) 0.0164(8) 0.0003(6) -0.0031(7) 0.0009(7)
C2 0.0138(9) 0.0123(9) 0.0134(7) 0.0002(6) -0.0006(6) -0.0015(7)
C3 0.0159(9) 0.0123(9) 0.0136(7) 0.0005(6) -0.0013(6) -0.0003(7)
C4 0.0136(9) 0.0119(9) 0.0134(7) 0.0003(6) -0.0007(6) -0.0023(7)
C5 0.0124(9) 0.0124(9) 0.0144(7) -0.0010(6) -0.0001(6) -0.0023(7)
C6 0.0132(9) 0.0141(9) 0.0122(7) -0.0004(6) -0.0020(6) -0.0003(7)
C7 0.0152(9) 0.0138(9) 0.0138(7) -0.0006(6) -0.0012(6) -0.0013(7)
C8 0.0150(9) 0.0151(9) 0.0138(7) -0.0046(6) 0.0017(6) -0.0004(7)
C9 0.0161(9) 0.0165(9) 0.0177(8) -0.0087(7) 0.0017(7) -0.0013(7)
C10 0.0144(9) 0.0224(10) 0.0251(8) -0.0119(8) 0.0020(7) -0.0029(8)
C11 0.0127(9) 0.0284(11) 0.0209(8) -0.0081(7) -0.0037(7) 0.0044(8)
C12 0.0195(10) 0.0189(10) 0.0186(8) -0.0050(7) -0.0011(7) 0.0042(8)
C13 0.0135(9) 0.0178(10) 0.0128(7) -0.0050(6) -0.0010(6) 0.0014(7)
C14 0.0166(9) 0.0140(9) 0.0235(8) -0.0001(7) -0.0030(7) -0.0017(7)
C15 0.0206(10) 0.0205(10) 0.0301(9) -0.0029(8) 0.0026(8) -0.0077(8)
C16 0.0177(9) 0.0108(9) 0.0149(7) -0.0023(6) -0.0018(7) -0.0003(7)
C17 0.0147(10) 0.0278(11) 0.0244(8) 0.0084(8) -0.0023(7) -0.0041(8)
C18 0.0300(12) 0.0365(13) 0.0273(9) 0.0163(9) -0.0047(8) -0.0054(10)
C19 0.0258(12) 0.0329(12) 0.0303(10) 0.0109(9) -0.0139(8) -0.0013(9)
C20 0.0160(10) 0.0268(11) 0.0306(9) 0.0030(8) -0.0041(8) -0.0014(8)
C21 0.0165(10) 0.0182(10) 0.0191(8) 0.0013(7) -0.0006(7) -0.0024(7)
C22 0.0169(9) 0.0091(8) 0.0169(8) 0.0006(6) 0.0018(7) -0.0014(7)
C23 0.0226(10) 0.0295(11) 0.0124(7) 0.0008(7) 0.0006(7) -0.0036(8)
C24 0.0172(9) 0.0139(9) 0.0175(8) -0.0008(7) -0.0006(7) 0.0007(7)
C25 0.0167(10) 0.0257(11) 0.0215(8) -0.0024(7) 0.0010(7) -0.0089(8)
C26 0.0138(9) 0.0105(8) 0.0149(7) 0.0004(6) -0.0012(7) 0.0011(7)
N1 0.0141(8) 0.0152(8) 0.0159(6) -0.0007(5) -0.0003(6) -0.0047(6)
N2 0.0175(8) 0.0171(8) 0.0121(6) -0.0015(5) 0.0003(6) -0.0030(6)
O1 0.0138(6) 0.0129(6) 0.0165(5) 0.0019(4) -0.0049(5) -0.0031(5)
O2 0.0171(7) 0.0259(7) 0.0176(6) -0.0029(5) 0.0030(5) -0.0054(5)
O3 0.0222(7) 0.0298(8) 0.0182(6) -0.0047(5) -0.0048(5) -0.0085(6)
O4 0.0202(7) 0.0222(7) 0.0149(5) 0.0008(5) 0.0036(5) -0.0049(5)

loop_
_atom_type_symbol
_atom_type_description
_atom_type_scat_dispersion_real
_atom_type_scat_dispersion_imag
_atom_type_scat_source
C C 0.0033 0.0016 'International Tables Vol C Tables 4.2.6.8 and 6.1.1.4'
H H 0.0000 0.0000 'International Tables Vol C Tables 4.2.6.8 and 6.1.1.4'
N N 0.0061 0.0033 'International Tables Vol C Tables 4.2.6.8 and 6.1.1.4'
O O 0.0106 0.0060 'International Tables Vol C Tables 4.2.6.8 and 6.1.1.4'

loop_
_geom_angle_atom_site_label_1
_geom_angle_atom_site_label_2
_geom_angle_atom_site_label_3
_geom_angle
C13 C1 C2 111.80(13)
C13 C1 H1A 109.3
C2 C1 H1A 109.3
C13 C1 H1B 109.3
C2 C1 H1B 109.3
H1A C1 H1B 107.9
C6 C2 C3 110.43(14)
C6 C2 C1 106.63(12)
C3 C2 C1 111.90(13)
C6 C2 H2 109.3
C3 C2 H2 109.3
C1 C2 H2 109.3
C2 C3 C4 114.53(13)
C2 C3 H3A 108.6
C4 C3 H3A 108.6
C2 C3 H3B 108.6
C4 C3 H3B 108.6
H3A C3 H3B 107.6
C22 C4 C26 114.48(13)
C22 C4 C3 112.04(14)
C26 C4 C3 108.24(12)
C22 C4 C5 107.23(12)
C26 C4 C5 105.93(13)
C3 C4 C5 108.60(12)
O1 C5 C16 107.12(13)
O1 C5 C4 110.78(13)
C16 C5 C4 113.80(12)
O1 C5 H5 108.3
C16 C5 H5 108.3
C4 C5 H5 108.3
O1 C6 C2 111.37(12)
O1 C6 C7 106.02(12)
C2 C6 C7 113.86(14)
O1 C6 H6 108.5
C2 C6 H6 108.5
C7 C6 H6 108.5
C6 C7 C8 112.94(13)
C6 C7 C14 107.95(14)
C8 C7 C14 112.15(13)
C6 C7 H7 107.9
C8 C7 H7 107.9
C14 C7 H7 107.9
C13 C8 C9 118.93(15)
C13 C8 C7 121.15(15)
C9 C8 C7 119.92(15)
C10 C9 C8 119.00(16)
C10 C9 C15 118.50(16)
C8 C9 C15 122.46(15)
C11 C10 C9 121.60(17)
C11 C10 H10 119.2
C9 C10 H10 119.2
C10 C11 C12 119.15(16)
C10 C11 H11 120.4
C12 C11 H11 120.4
C11 C12 C13 120.84(17)
C11 C12 H12 119.6
C13 C12 H12 119.6
C12 C13 C8 119.82(16)
C12 C13 C1 119.13(15)
C8 C13 C1 121.03(14)
C7 C14 H14A 109.5
C7 C14 H14B 109.5
H14A C14 H14B 109.5
C7 C14 H14C 109.5
H14A C14 H14C 109.5
H14B C14 H14C 109.5
C9 C15 H15A 109.5
C9 C15 H15B 109.5
H15A C15 H15B 109.5
C9 C15 H15C 109.5
H15A C15 H15C 109.5
H15B C15 H15C 109.5
C21 C16 C17 118.93(15)
C21 C16 C5 120.20(15)
C17 C16 C5 120.87(16)
C18 C17 C16 120.05(17)
C18 C17 H17 120.0
C16 C17 H17 120.0
C19 C18 C17 120.52(18)
C19 C18 H18 119.7
C17 C18 H18 119.7
C20 C19 C18 119.78(17)
C20 C19 H19 120.1
C18 C19 H19 120.1
C19 C20 C21 119.82(18)
C19 C20 H20 120.1
C21 C20 H20 120.1
C20 C21 C16 120.89(16)
C20 C21 H21 119.6
C16 C21 H21 119.6
O2 C22 N2 120.98(14)
O2 C22 C4 122.08(15)
N2 C22 C4 116.79(14)
N2 C23 H23A 109.5
N2 C23 H23B 109.5
H23A C23 H23B 109.5
N2 C23 H23C 109.5
H23A C23 H23C 109.5
H23B C23 H23C 109.5
O3 C24 N2 121.54(14)
O3 C24 N1 121.44(16)
N2 C24 N1 116.98(14)
N1 C25 H25A 109.5
N1 C25 H25B 109.5
H25A C25 H25B 109.5
N1 C25 H25C 109.5
H25A C25 H25C 109.5
H25B C25 H25C 109.5
O4 C26 N1 120.70(15)
O4 C26 C4 120.68(14)
N1 C26 C4 118.58(13)
C26 N1 C24 124.51(14)
C26 N1 C25 118.67(13)
C24 N1 C25 116.46(13)
C24 N2 C22 125.38(13)
C24 N2 C23 115.88(13)
C22 N2 C23 118.74(14)
C5 O1 C6 113.47(12)

loop_
_geom_bond_atom_site_label_1
_geom_bond_atom_site_label_2
_geom_bond_distance
C1 C13 1.515(2)
C1 C2 1.530(2)
C1 H1A 0.9900
C1 H1B 0.9900
C2 C6 1.510(2)
C2 C3 1.528(2)
C2 H2 1.0000
C3 C4 1.554(2)
C3 H3A 0.9900
C3 H3B 0.9900
C4 C22 1.515(2)
C4 C26 1.520(2)
C4 C5 1.599(2)
C5 O1 1.4098(19)
C5 C16 1.515(2)
C5 H5 1.0000
C6 O1 1.4349(18)
C6 C7 1.527(2)
C6 H6 1.0000
C7 C8 1.528(2)
C7 C14 1.536(2)
C7 H7 1.0000
C8 C13 1.403(2)
C8 C9 1.417(2)
C9 C10 1.392(2)
C9 C15 1.508(2)
C10 C11 1.384(3)
C10 H10 0.9500
C11 C12 1.384(3)
C11 H11 0.9500
C12 C13 1.398(2)
C12 H12 0.9500
C14 H14A 0.9800
C14 H14B 0.9800
C14 H14C 0.9800
C15 H15A 0.9800
C15 H15B 0.9800
C15 H15C 0.9800
C16 C21 1.392(2)
C16 C17 1.393(2)
C17 C18 1.389(2)
C17 H17 0.9500
C18 C19 1.387(3)
C18 H18 0.9500
C19 C20 1.383(3)
C19 H19 0.9500
C20 C21 1.388(2)
C20 H20 0.9500
C21 H21 0.9500
C22 O2 1.214(2)
C22 N2 1.389(2)
C23 N2 1.4721(19)
C23 H23A 0.9800
C23 H23B 0.9800
C23 H23C 0.9800
C24 O3 1.2101(19)
C24 N2 1.388(2)
C24 N1 1.394(2)
C25 N1 1.475(2)
C25 H25A 0.9800
C25 H25B 0.9800
C25 H25C 0.9800
C26 O4 1.2175(18)
C26 N1 1.381(2)
